data_4123459
loop_
_publ_author_name
'L\"oble, Matthias W'
'Keith, Jason M.'
'Altman, Alison B.'
'Stieber, S Chantal E'
'Batista, Enrique R.'
'Boland, Kevin S.'
'Conradson, Steven D.'
'Clark, David L.'
'Lezama Pacheco, Juan'
'Kozimor, Stosh A.'
'Martin, Richard L.'
'Minasian, Stefan G.'
'Olson, Angela C.'
'Scott, Brian L.'
'Shuh, David K.'
'Tyliszczak, Tolek'
'Wilkerson, Marianne P.'
'Zehnder, Ralph A.'

_publ_section_title
;
 Covalency in Lanthanides. An X-ray Absorption Spectroscopy and Density
 Functional Theory Study of LnCl6(x-) (x = 3, 2).
;
_journal_issue 7
_journal_name_full 'Journal of the American Chemical Society'
_journal_page_first 2506
_journal_page_last 2523
_journal_paper_doi 10.1021/ja510067v
_journal_volume 137
_journal_year 2015
_chemical_formula_sum 'C30 H69 Cl6 Eu N6'
_chemical_formula_weight 878.57
_chemical_name_systematic
; 
 ? 
;
_space_group_IT_number 14
_symmetry_cell_setting monoclinic
_symmetry_space_group_name_Hall '-P 2ybc'
_symmetry_space_group_name_H-M 'P 1 21/c 1'
_atom_sites_solution_hydrogens geom
_atom_sites_solution_primary direct
_atom_sites_solution_secondary difmap
_audit_creation_method SHELXL-97
_cell_angle_alpha 90.00
_cell_angle_beta 102.599(1)
_cell_angle_gamma 90.00
_cell_formula_units_Z 4
_cell_length_a 22.1094(17)
_cell_length_b 17.1890(13)
_cell_length_c 11.6781(9)
_cell_measurement_temperature 140(1)
_cell_volume 4331.3(6)
_computing_cell_refinement 'SAINT+, v. 7.66a (Bruker AXS, 2009)'
_computing_data_collection 'APEX II, v. 7.0 (Bruker AXS, 2009)'
_computing_data_reduction 'SAINT+, v. 7.66a (Bruker AXS, 2009)'
_computing_molecular_graphics 'SHELXTL, v. 6.14, (Bruker AXS, 2000)'
_computing_publication_material 'SHELXTL, v. 6.14, (Bruker AXS, 2000)'
_computing_structure_refinement 'SHELXL-97 (Sheldrick, 1997)'
_computing_structure_solution 'SHELXS-97 (Sheldrick, 1990)'
_diffrn_ambient_temperature 140(1)
_diffrn_measured_fraction_theta_full 1.000
_diffrn_measured_fraction_theta_max 0.941
_diffrn_measurement_device_type 'Bruker D8 with APEXII CCD'
_diffrn_measurement_method '\w scans'
_diffrn_radiation_monochromator graphite
_diffrn_radiation_source 'fine-focus sealed tube'
_diffrn_radiation_type MoK\a
_diffrn_radiation_wavelength 0.71073
_diffrn_reflns_av_R_equivalents 0.0335
_diffrn_reflns_av_sigmaI/netI 0.0297
_diffrn_reflns_limit_h_max 28
_diffrn_reflns_limit_h_min -29
_diffrn_reflns_limit_k_max 22
_diffrn_reflns_limit_k_min -23
_diffrn_reflns_limit_l_max 15
_diffrn_reflns_limit_l_min -15
_diffrn_reflns_number 49631
_diffrn_reflns_theta_full 25.00
_diffrn_reflns_theta_max 28.73
_diffrn_reflns_theta_min 1.89
_diffrn_standards_decay_% 0
_diffrn_standards_interval_count 0
_diffrn_standards_interval_time 0
_diffrn_standards_number 0
_exptl_absorpt_coefficient_mu 1.845
_exptl_absorpt_correction_T_max 0.8370
_exptl_absorpt_correction_T_min 0.7092
_exptl_absorpt_correction_type multi-scan
_exptl_absorpt_process_details 'SADABS v. 2.03 (Sheldrick, 2008)'
_exptl_crystal_colour colorless
_exptl_crystal_density_diffrn 1.347
_exptl_crystal_density_method 'not measured'
_exptl_crystal_description block
_exptl_crystal_F_000 1824
_exptl_crystal_size_max 0.20
_exptl_crystal_size_mid 0.20
_exptl_crystal_size_min 0.10
_platon_squeeze_details
;
;
_refine_diff_density_max 0.638
_refine_diff_density_min -0.455
_refine_diff_density_rms 0.083
_refine_ls_extinction_method none
_refine_ls_goodness_of_fit_ref 1.183
_refine_ls_hydrogen_treatment constr
_refine_ls_matrix_type full
_refine_ls_number_parameters 350
_refine_ls_number_reflns 10569
_refine_ls_number_restraints 0
_refine_ls_restrained_S_all 1.183
_refine_ls_R_factor_all 0.0444
_refine_ls_R_factor_gt 0.0294
_refine_ls_shift/su_max 0.001
_refine_ls_shift/su_mean 0.000
_refine_ls_structure_factor_coef Fsqd
_refine_ls_weighting_details 'calc w=1/[\s^2^(Fo^2^)+(0.0192P)^2^+0.0000P] where P=(Fo^2^+2Fc^2^)/3'
_refine_ls_weighting_scheme calc
_refine_ls_wR_factor_gt 0.0540
_refine_ls_wR_factor_ref 0.0579
_reflns_number_gt 8071
_reflns_number_total 10569
_reflns_threshold_expression >2sigma(I)
_cod_data_source_file ja510067v_si_003.cif
_cod_data_source_block apx2041as
_cod_depositor_comments 'Adding full bibliography for 4123456--4123460.cif.'
_cod_original_sg_symbol_H-M 'P 21/c'
_cod_database_code 4123459

loop_
_symmetry_equiv_pos_as_xyz
'x, y, z'
'-x, y+1/2, -z+1/2'
'-x, -y, -z'
'x, -y-1/2, z-1/2'

loop_
_atom_site_label
_atom_site_type_symbol
_atom_site_fract_x
_atom_site_fract_y
_atom_site_fract_z
_atom_site_U_iso_or_equiv
_atom_site_adp_type
_atom_site_occupancy
_atom_site_symmetry_multiplicity
_atom_site_calc_flag
_atom_site_refinement_flags
Eu1 Eu 0.0000 0.5000 0.0000 0.01021(4) Uani 1 2 d S
Eu2 Eu 0.5000 0.5000 0.5000 0.00938(4) Uani 1 2 d S
Cl1 Cl 0.08998(2) 0.59820(3) -0.02977(5) 0.01444(11) Uani 1 1 d .
Cl2 Cl 0.08472(2) 0.38459(3) 0.04381(5) 0.01568(12) Uani 1 1 d .
Cl3 Cl 0.02360(3) 0.54033(3) 0.23051(5) 0.01813(12) Uani 1 1 d .
Cl4 Cl 0.47635(2) 0.46345(3) 0.26796(4) 0.01478(11) Uani 1 1 d .
Cl5 Cl 0.43157(2) 0.63007(3) 0.45127(4) 0.01277(11) Uani 1 1 d .
Cl6 Cl 0.39737(2) 0.42079(3) 0.51693(5) 0.01415(11) Uani 1 1 d .
N1 N 0.53693(8) 0.81871(10) 0.63960(15) 0.0136(4) Uani 1 1 d .
N2 N 0.25456(8) 0.55026(11) 0.25961(16) 0.0188(4) Uani 1 1 d .
N3 N 0.98830(8) 0.31948(10) 0.37787(15) 0.0138(4) Uani 1 1 d .
N4 N 0.74057(12) 0.77132(16) 0.5922(2) 0.0539(7) Uani 1 1 d .
C1 C 0.57488(11) 0.74507(13) 0.6355(2) 0.0221(5) Uani 1 1 d .
H1A H 0.5466 0.7022 0.6100 0.026 Uiso 1 1 calc R
H1B H 0.5995 0.7520 0.5769 0.026 Uiso 1 1 calc R
C2 C 0.61744(11) 0.72293(15) 0.7496(2) 0.0351(7) Uani 1 1 d .
H2A H 0.6448 0.7655 0.7775 0.053 Uiso 1 1 calc R
H2B H 0.6414 0.6782 0.7379 0.053 Uiso 1 1 calc R
H2C H 0.5933 0.7109 0.8065 0.053 Uiso 1 1 calc R
C3 C 0.57818(10) 0.88907(12) 0.67267(19) 0.0185(5) Uani 1 1 d .
H3A H 0.6048 0.8799 0.7492 0.022 Uiso 1 1 calc R
H3B H 0.5522 0.9335 0.6798 0.022 Uiso 1 1 calc R
C4 C 0.61848(11) 0.90950(13) 0.5875(2) 0.0248(6) Uani 1 1 d .
H4A H 0.6444 0.8660 0.5794 0.037 Uiso 1 1 calc R
H4B H 0.6439 0.9536 0.6166 0.037 Uiso 1 1 calc R
H4C H 0.5927 0.9219 0.5124 0.037 Uiso 1 1 calc R
C5 C 0.49811(10) 0.81253(12) 0.73153(18) 0.0144(5) Uani 1 1 d .
H5A H 0.5258 0.8086 0.8081 0.017 Uiso 1 1 calc R
H5B H 0.4745 0.8602 0.7304 0.017 Uiso 1 1 calc R
C6 C 0.45354(10) 0.74453(12) 0.71650(19) 0.0182(5) Uani 1 1 d .
H6A H 0.4258 0.7476 0.6409 0.027 Uiso 1 1 calc R
H6B H 0.4301 0.7462 0.7767 0.027 Uiso 1 1 calc R
H6C H 0.4764 0.6967 0.7224 0.027 Uiso 1 1 calc R
C7 C 0.49583(11) 0.82789(13) 0.51826(18) 0.0209(5) Uani 1 1 d .
H7A H 0.5221 0.8341 0.4622 0.025 Uiso 1 1 calc R
H7B H 0.4722 0.7804 0.4984 0.025 Uiso 1 1 calc R
C8 C 0.45121(12) 0.89540(14) 0.5045(2) 0.0317(6) Uani 1 1 d .
H8A H 0.4190 0.8843 0.5455 0.048 Uiso 1 1 calc R
H8B H 0.4333 0.9033 0.4228 0.048 Uiso 1 1 calc R
H8C H 0.4730 0.9415 0.5366 0.048 Uiso 1 1 calc R
C9 C 0.31003(11) 0.50330(14) 0.2415(2) 0.0265(6) Uani 1 1 d .
H9A H 0.3461 0.5370 0.2552 0.032 Uiso 1 1 calc R
H9B H 0.3181 0.4622 0.2998 0.032 Uiso 1 1 calc R
C10 C 0.30247(13) 0.46718(17) 0.1213(2) 0.0423(8) Uani 1 1 d .
H10A H 0.2677 0.4323 0.1077 0.063 Uiso 1 1 calc R
H10B H 0.3393 0.4389 0.1171 0.063 Uiso 1 1 calc R
H10C H 0.2956 0.5074 0.0629 0.063 Uiso 1 1 calc R
C11 C 0.27229(10) 0.57821(15) 0.3853(2) 0.0267(6) Uani 1 1 d .
H11A H 0.3115 0.6055 0.3965 0.032 Uiso 1 1 calc R
H11B H 0.2784 0.5332 0.4367 0.032 Uiso 1 1 calc R
C12 C 0.22508(12) 0.63154(19) 0.4218(2) 0.0515(9) Uani 1 1 d .
H12A H 0.2226 0.6794 0.3785 0.077 Uiso 1 1 calc R
H12B H 0.2375 0.6423 0.5042 0.077 Uiso 1 1 calc R
H12C H 0.1852 0.6067 0.4056 0.077 Uiso 1 1 calc R
C13 C 0.19612(11) 0.50091(15) 0.2383(2) 0.0304(6) Uani 1 1 d .
H13A H 0.1618 0.5335 0.2480 0.036 Uiso 1 1 calc R
H13B H 0.1874 0.4830 0.1576 0.036 Uiso 1 1 calc R
C14 C 0.19913(13) 0.43154(17) 0.3174(2) 0.0466(8) Uani 1 1 d .
H14A H 0.2327 0.3984 0.3082 0.070 Uiso 1 1 calc R
H14B H 0.1609 0.4032 0.2972 0.070 Uiso 1 1 calc R
H14C H 0.2058 0.4486 0.3975 0.070 Uiso 1 1 calc R
C15 C 0.24101(11) 0.61649(14) 0.1738(2) 0.0276(6) Uani 1 1 d .
H15A H 0.2061 0.6457 0.1893 0.033 Uiso 1 1 calc R
H15B H 0.2287 0.5952 0.0953 0.033 Uiso 1 1 calc R
C16 C 0.29483(14) 0.67236(17) 0.1771(3) 0.0538(9) Uani 1 1 d .
H16A H 0.3048 0.6978 0.2521 0.081 Uiso 1 1 calc R
H16B H 0.2833 0.7106 0.1163 0.081 Uiso 1 1 calc R
H16C H 0.3303 0.6439 0.1650 0.081 Uiso 1 1 calc R
C17 C 1.02847(10) 0.32437(12) 0.28772(18) 0.0158(5) Uani 1 1 d .
H17A H 1.0018 0.3228 0.2099 0.019 Uiso 1 1 calc R
H17B H 1.0496 0.3742 0.2962 0.019 Uiso 1 1 calc R
C18 C 1.07649(10) 0.26039(13) 0.2968(2) 0.0216(5) Uani 1 1 d .
H18A H 1.1039 0.2621 0.3729 0.032 Uiso 1 1 calc R
H18B H 1.0999 0.2678 0.2375 0.032 Uiso 1 1 calc R
H18C H 1.0561 0.2108 0.2859 0.032 Uiso 1 1 calc R
C19 C 1.02715(11) 0.32256(14) 0.50175(19) 0.0213(5) Uani 1 1 d .
H19A H 0.9997 0.3207 0.5561 0.026 Uiso 1 1 calc R
H19B H 1.0531 0.2766 0.5151 0.026 Uiso 1 1 calc R
C20 C 1.06814(12) 0.39365(15) 0.5297(2) 0.0308(6) Uani 1 1 d .
H20A H 1.0977 0.3942 0.4805 0.046 Uiso 1 1 calc R
H20B H 1.0896 0.3920 0.6105 0.046 Uiso 1 1 calc R
H20C H 1.0431 0.4397 0.5158 0.046 Uiso 1 1 calc R
C21 C 0.95377(10) 0.24316(12) 0.3667(2) 0.0188(5) Uani 1 1 d .
H21A H 0.9838 0.2012 0.3755 0.023 Uiso 1 1 calc R
H21B H 0.9326 0.2392 0.4309 0.023 Uiso 1 1 calc R
C22 C 0.90721(11) 0.23124(14) 0.2538(2) 0.0270(6) Uani 1 1 d .
H22A H 0.8727 0.2657 0.2511 0.041 Uiso 1 1 calc R
H22B H 0.8929 0.1783 0.2492 0.041 Uiso 1 1 calc R
H22C H 0.9261 0.2421 0.1890 0.041 Uiso 1 1 calc R
C23 C 0.94367(10) 0.38782(12) 0.35344(19) 0.0184(5) Uani 1 1 d .
H23A H 0.9676 0.4356 0.3596 0.022 Uiso 1 1 calc R
H23B H 0.9199 0.3839 0.2733 0.022 Uiso 1 1 calc R
C24 C 0.89908(11) 0.39332(14) 0.4347(2) 0.0256(6) Uani 1 1 d .
H24A H 0.8754 0.3461 0.4301 0.038 Uiso 1 1 calc R
H24B H 0.8716 0.4365 0.4117 0.038 Uiso 1 1 calc R
H24C H 0.9219 0.4008 0.5138 0.038 Uiso 1 1 calc R
C25 C 0.75923(12) 0.75788(15) 0.5109(3) 0.0336(7) Uani 1 1 d .
C26 C 0.78421(12) 0.74093(17) 0.4090(2) 0.0425(7) Uani 1 1 d .
H26A H 0.7560 0.7592 0.3397 0.064 Uiso 1 1 calc R
H26B H 0.7898 0.6858 0.4033 0.064 Uiso 1 1 calc R
H26C H 0.8234 0.7666 0.4163 0.064 Uiso 1 1 calc R

loop_
_atom_site_aniso_label
_atom_site_aniso_U_11
_atom_site_aniso_U_22
_atom_site_aniso_U_33
_atom_site_aniso_U_23
_atom_site_aniso_U_13
_atom_site_aniso_U_12
Eu1 0.01183(8) 0.00904(8) 0.00940(8) 0.00001(6) 0.00152(6) -0.00082(6)
Eu2 0.00957(8) 0.00954(8) 0.00871(8) 0.00068(6) 0.00133(6) -0.00026(6)
Cl1 0.0136(3) 0.0132(3) 0.0164(3) 0.0003(2) 0.0028(2) -0.0021(2)
Cl2 0.0152(3) 0.0127(3) 0.0183(3) 0.0006(2) 0.0017(2) 0.0013(2)
Cl3 0.0271(3) 0.0157(3) 0.0112(3) -0.0009(2) 0.0035(2) -0.0043(2)
Cl4 0.0178(3) 0.0156(3) 0.0108(3) -0.0001(2) 0.0027(2) -0.0008(2)
Cl5 0.0123(3) 0.0113(2) 0.0142(3) 0.0007(2) 0.0019(2) 0.0006(2)
Cl6 0.0132(3) 0.0145(3) 0.0148(3) 0.0006(2) 0.0031(2) -0.0019(2)
N1 0.0179(10) 0.0108(9) 0.0131(10) -0.0031(7) 0.0054(8) -0.0002(8)
N2 0.0082(9) 0.0227(11) 0.0226(11) -0.0056(9) -0.0029(8) 0.0008(8)
N3 0.0171(10) 0.0132(9) 0.0112(10) 0.0034(8) 0.0032(8) -0.0012(8)
N4 0.0456(17) 0.0621(19) 0.0583(19) 0.0040(15) 0.0209(15) 0.0170(14)
C1 0.0248(13) 0.0157(12) 0.0293(14) -0.0045(10) 0.0136(11) 0.0040(10)
C2 0.0221(14) 0.0278(15) 0.0524(19) 0.0034(13) 0.0013(13) 0.0083(11)
C3 0.0240(13) 0.0157(12) 0.0171(12) -0.0064(9) 0.0076(10) -0.0032(10)
C4 0.0278(14) 0.0198(13) 0.0301(15) -0.0035(11) 0.0139(12) -0.0042(11)
C5 0.0184(12) 0.0139(11) 0.0110(11) -0.0015(9) 0.0032(9) 0.0013(9)
C6 0.0218(13) 0.0167(12) 0.0172(12) -0.0031(10) 0.0069(10) -0.0008(10)
C7 0.0313(14) 0.0217(13) 0.0101(12) -0.0023(9) 0.0057(11) -0.0031(11)
C8 0.0403(16) 0.0277(14) 0.0224(14) 0.0092(11) -0.0036(12) 0.0054(13)
C9 0.0215(13) 0.0346(15) 0.0226(14) -0.0033(11) 0.0032(11) 0.0124(11)
C10 0.0492(19) 0.0499(19) 0.0262(16) -0.0035(14) 0.0047(14) 0.0260(16)
C11 0.0159(13) 0.0369(15) 0.0238(14) -0.0153(12) -0.0035(10) 0.0038(11)
C12 0.0332(17) 0.081(3) 0.0375(18) -0.0255(17) 0.0003(14) 0.0235(17)
C13 0.0188(13) 0.0419(16) 0.0272(15) -0.0053(12) -0.0019(11) -0.0147(12)
C14 0.0490(19) 0.053(2) 0.0324(17) 0.0045(15) -0.0038(14) -0.0305(16)
C15 0.0229(13) 0.0227(13) 0.0327(15) -0.0004(12) -0.0038(11) 0.0029(11)
C16 0.053(2) 0.0385(18) 0.059(2) 0.0114(16) -0.0111(17) -0.0167(16)
C17 0.0189(12) 0.0183(12) 0.0113(11) 0.0023(9) 0.0057(9) -0.0033(10)
C18 0.0237(13) 0.0215(13) 0.0210(13) 0.0024(10) 0.0077(11) 0.0034(10)
C19 0.0264(13) 0.0261(13) 0.0104(12) 0.0021(10) 0.0017(10) 0.0037(11)
C20 0.0337(15) 0.0337(15) 0.0218(14) -0.0073(12) -0.0007(12) -0.0015(12)
C21 0.0224(13) 0.0093(11) 0.0262(13) 0.0052(10) 0.0083(11) -0.0041(9)
C22 0.0239(14) 0.0181(13) 0.0390(16) -0.0019(11) 0.0065(12) -0.0058(11)
C23 0.0251(13) 0.0142(11) 0.0163(12) 0.0030(9) 0.0053(10) 0.0017(10)
C24 0.0336(15) 0.0208(13) 0.0263(14) 0.0026(11) 0.0147(12) 0.0061(11)
C25 0.0206(15) 0.0310(16) 0.0460(19) 0.0031(14) 0.0005(14) 0.0035(12)
C26 0.0292(16) 0.055(2) 0.0424(18) -0.0009(15) 0.0059(14) 0.0011(14)

loop_
_atom_type_symbol
_atom_type_description
_atom_type_scat_dispersion_real
_atom_type_scat_dispersion_imag
_atom_type_scat_source
C C 0.0033 0.0016 'International Tables Vol C Tables 4.2.6.8 and 6.1.1.4'
H H 0.0000 0.0000 'International Tables Vol C Tables 4.2.6.8 and 6.1.1.4'
N N 0.0061 0.0033 'International Tables Vol C Tables 4.2.6.8 and 6.1.1.4'
Cl Cl 0.1484 0.1585 'International Tables Vol C Tables 4.2.6.8 and 6.1.1.4'
Eu Eu -0.1578 3.6682 'International Tables Vol C Tables 4.2.6.8 and 6.1.1.4'

loop_
_geom_angle_atom_site_label_1
_geom_angle_atom_site_label_2
_geom_angle_atom_site_label_3
_geom_angle
_geom_angle_site_symmetry_1
_geom_angle_site_symmetry_3
Cl1 Eu1 Cl1 180.0 3_565 .
Cl1 Eu1 Cl2 90.949(17) 3_565 .
Cl1 Eu1 Cl2 89.049(17) . .
Cl1 Eu1 Cl2 89.050(17) 3_565 3_565
Cl1 Eu1 Cl2 90.952(17) . 3_565
Cl2 Eu1 Cl2 180.000(17) . 3_565
Cl1 Eu1 Cl3 88.875(16) 3_565 3_565
Cl1 Eu1 Cl3 91.125(16) . 3_565
Cl2 Eu1 Cl3 88.604(16) . 3_565
Cl2 Eu1 Cl3 91.396(16) 3_565 3_565
Cl1 Eu1 Cl3 91.125(16) 3_565 .
Cl1 Eu1 Cl3 88.875(16) . .
Cl2 Eu1 Cl3 91.396(16) . .
Cl2 Eu1 Cl3 88.605(16) 3_565 .
Cl3 Eu1 Cl3 180.0 3_565 .
Cl5 Eu2 Cl5 180.0 3_666 .
Cl5 Eu2 Cl6 90.476(16) 3_666 .
Cl5 Eu2 Cl6 89.525(16) . .
Cl5 Eu2 Cl6 89.524(16) 3_666 3_666
Cl5 Eu2 Cl6 90.475(16) . 3_666
Cl6 Eu2 Cl6 180.00(2) . 3_666
Cl5 Eu2 Cl4 90.241(16) 3_666 3_666
Cl5 Eu2 Cl4 89.758(16) . 3_666
Cl6 Eu2 Cl4 91.468(16) . 3_666
Cl6 Eu2 Cl4 88.532(16) 3_666 3_666
Cl5 Eu2 Cl4 89.761(16) 3_666 .
Cl5 Eu2 Cl4 90.240(16) . .
Cl6 Eu2 Cl4 88.532(16) . .
Cl6 Eu2 Cl4 91.468(16) 3_666 .
Cl4 Eu2 Cl4 179.998(1) 3_666 .
C3 N1 C7 111.13(17) . .
C3 N1 C5 106.13(15) . .
C7 N1 C5 110.64(16) . .
C3 N1 C1 111.48(17) . .
C7 N1 C1 106.18(16) . .
C5 N1 C1 111.36(16) . .
C15 N2 C11 112.21(19) . .
C15 N2 C13 105.96(17) . .
C11 N2 C13 111.53(18) . .
C15 N2 C9 111.03(18) . .
C11 N2 C9 104.91(16) . .
C13 N2 C9 111.32(19) . .
C21 N3 C19 106.51(16) . .
C21 N3 C17 110.42(16) . .
C19 N3 C17 111.37(17) . .
C21 N3 C23 111.11(16) . .
C19 N3 C23 111.21(17) . .
C17 N3 C23 106.29(15) . .
C2 C1 N1 115.10(19) . .
N1 C3 C4 115.20(17) . .
C6 C5 N1 115.23(17) . .
C8 C7 N1 115.11(18) . .
C10 C9 N2 114.7(2) . .
N2 C11 C12 114.55(19) . .
C14 C13 N2 114.9(2) . .
N2 C15 C16 114.8(2) . .
C18 C17 N3 114.66(17) . .
C20 C19 N3 114.99(19) . .
C22 C21 N3 115.62(18) . .
C24 C23 N3 114.56(17) . .
N4 C25 C26 178.9(3) . .

loop_
_geom_bond_atom_site_label_1
_geom_bond_atom_site_label_2
_geom_bond_distance
_geom_bond_site_symmetry_2
Eu1 Cl1 2.6888(5) 3_565
Eu1 Cl1 2.6888(5) .
Eu1 Cl2 2.6996(5) .
Eu1 Cl2 2.6997(5) 3_565
Eu1 Cl3 2.7178(6) 3_565
Eu1 Cl3 2.7178(6) .
Eu2 Cl5 2.6900(5) 3_666
Eu2 Cl5 2.6900(5) .
Eu2 Cl6 2.6902(5) .
Eu2 Cl6 2.6903(5) 3_666
Eu2 Cl4 2.7189(5) 3_666
Eu2 Cl4 2.7189(5) .
N1 C3 1.513(3) .
N1 C7 1.515(3) .
N1 C5 1.517(3) .
N1 C1 1.525(3) .
N2 C15 1.503(3) .
N2 C11 1.513(3) .
N2 C13 1.520(3) .
N2 C9 1.521(3) .
N3 C21 1.509(3) .
N3 C19 1.514(3) .
N3 C17 1.521(3) .
N3 C23 1.521(3) .
N4 C25 1.137(3) .
C1 C2 1.504(3) .
C3 C4 1.515(3) .
C5 C6 1.514(3) .
C7 C8 1.509(3) .
C9 C10 1.510(3) .
C11 C12 1.518(3) .
C13 C14 1.501(3) .
C15 C16 1.523(3) .
C17 C18 1.516(3) .
C19 C20 1.514(3) .
C21 C22 1.499(3) .
C23 C24 1.513(3) .
C25 C26 1.448(4) .

loop_
_platon_squeeze_void_nr
_platon_squeeze_void_average_x
_platon_squeeze_void_average_y
_platon_squeeze_void_average_z
_platon_squeeze_void_volume
_platon_squeeze_void_count_electrons
_platon_squeeze_void_content
1 0.742 0.448 0.220 186 52 '2 MeCN'
2 0.258 -0.052 0.280 186 52 '2 MeCN'
3 0.742 0.052 0.720 186 52 '2 MeCN'
4 0.258 0.552 0.780 186 53 '2 MeCN'
